data_9007178
loop_
_publ_author_name
'Jacobsen, S. D.'
'Smyth, J. R.'
'Swope, R. J.'

_publ_section_title
;
 Thermal expansion of hydrated six-coordinated silicon in thaumasite,
 Ca3Si(OH)6(CO3)(SO4).12H2O
 Sample: T = 130 K
;
_journal_name_full 'Physics and Chemistry of Minerals'
_journal_page_first 321
_journal_page_last 329
_journal_paper_doi 10.1007/s00269-003-0328-0
_journal_volume 30
_journal_year 2003
_chemical_compound_source unknown
_chemical_formula_sum 'C H30 Ca3 O25 S Si'
_chemical_name_mineral Thaumasite
_space_group_IT_number 173
_symmetry_space_group_name_Hall 'P 6c'
_symmetry_space_group_name_H-M 'P 63'
_cell_angle_alpha 90
_cell_angle_beta 90
_cell_angle_gamma 120
_cell_length_a 11.022
_cell_length_b 11.022
_cell_length_c 10.374
_cell_formula_units_Z 2
_cell_volume 1091.435
_database_code_amcsd 0008763
_diffrn_ambient_temperature 130
_exptl_crystal_density_diffrn 1.895
_cod_original_cell_volume 1091.434
_cod_original_formula_sum 'Ca3 Si C S O25 H30'
_cod_database_code 9007178

loop_
_space_group_symop_operation_xyz
x,y,z
x-y,x,1/2+z
-y,x-y,z
-x,-y,1/2+z
-x+y,-x,z
y,-x+y,1/2+z

loop_
_atom_site_aniso_label
_atom_site_aniso_U_11
_atom_site_aniso_U_22
_atom_site_aniso_U_33
_atom_site_aniso_U_12
_atom_site_aniso_U_13
_atom_site_aniso_U_23
Ca 0.00591 0.00699 0.00471 0.00346 -0.00031 0.00013
Si 0.00520 0.00520 0.00270 0.00262 0.00000 0.00000
C 0.00600 0.00600 0.00800 0.00300 0.00000 0.00000
S 0.00530 0.00530 0.00810 0.00263 0.00000 0.00000
O1 0.00710 0.01060 0.02090 0.00360 -0.00210 -0.00130
O2 0.01230 0.00960 0.00910 0.00270 0.00170 0.00370
O3 0.00920 0.00670 0.01340 0.00350 0.00040 0.00360
O4 0.00840 0.00970 0.01210 0.00260 0.00090 -0.00320
O5 0.00650 0.00890 0.01500 0.00370 0.00020 0.00000
O6 0.00760 0.01040 0.01240 0.00400 0.00280 0.00140
O7 0.00640 0.00660 0.00310 0.00260 0.00070 0.00000
O8 0.00380 0.00470 0.00670 0.00000 0.00040 0.00000
O9 0.01220 0.01220 0.00630 0.00610 0.00000 0.00000

loop_
_atom_site_label
_atom_site_fract_x
_atom_site_fract_y
_atom_site_fract_z
_atom_site_U_iso_or_equiv
Ca 0.19400 0.98719 0.25133 0.00576
Si 0.00000 0.00000 0.00181 0.00440
C 0.33333 0.66667 0.46030 0.00670
S 0.33333 0.66667 0.98374 0.00620
O1 0.39117 0.22671 0.25100 0.01320
O2 0.26288 0.40164 0.25160 0.01120
O3 0.00440 0.33910 0.06950 0.01000
O4 0.02510 0.34880 0.43240 0.01090
O5 0.20040 0.62270 0.45773 0.01020
O6 0.19140 0.62300 0.03244 0.01040
O7 0.13170 0.12450 0.10550 0.00570
O8 0.13130 0.12470 0.39580 0.00610
O9 0.33333 0.66667 0.84060 0.01030
H74 0.20400 0.18400 0.06400 0.01300
H83 0.19400 0.18100 0.43600 0.01400
H12 0.37100 0.28500 0.24800 0.01700
H19 0.47200 0.26400 0.26700 0.03200
H25 0.31800 0.47500 0.33000 0.04000
H26 0.28700 0.43800 0.20000 0.01400
H35 0.40900 0.07300 0.04400 0.02900
H36 0.06200 0.41300 0.05400 0.01800
H45 0.09900 0.45200 0.44200 0.02800
H46 0.38900 0.04300 0.43900 0.03000

loop_
_cod_related_entry_id
_cod_related_entry_database
_cod_related_entry_code
1 AMCSD 0008763
